data_7052062
loop_
_publ_author_name
'Antti \%Ahman'
'Minna Luostarinen'
'Kari Rissanen'
'Maija Nissinen'

_publ_section_title
;
 Complexation of C-methyl pyrogallarene with small quaternary and
 tertiary alkyl ammonium cations
;
_journal_issue 1
_journal_name_full 'New Journal of Chemistry'
_journal_page_first 169
_journal_paper_doi 10.1039/b609117b
_journal_volume 31
_journal_year 2007
_chemical_formula_moiety 'C32 H32 O12, C6 H16 N, C2 H6 O, C H4 O, Cl'
_chemical_formula_sum 'C41 H58 Cl N O14'
_chemical_formula_weight 824.33
_chemical_name_systematic
;
?
;
_space_group_IT_number 15
_symmetry_cell_setting monoclinic
_symmetry_space_group_name_Hall '-C 2yc'
_symmetry_space_group_name_H-M 'C 1 2/c 1'
_atom_sites_solution_hydrogens geom
_atom_sites_solution_primary direct
_atom_sites_solution_secondary difmap
_audit_creation_method SHELXL-97
_cell_angle_alpha 90.00
_cell_angle_beta 122.883(2)
_cell_angle_gamma 90.00
_cell_formula_units_Z 8
_cell_length_a 21.2275(11)
_cell_length_b 25.3429(13)
_cell_length_c 17.9561(5)
_cell_measurement_temperature 173.0(1)
_cell_volume 8112.1(7)
_computing_cell_refinement Denzo-SMN
_computing_data_collection Collect
_computing_data_reduction Denzo-SMN
_computing_structure_refinement 'SHELXL-97 (Sheldrick, 1997)'
_computing_structure_solution 'SHELXL-97 (Sheldrick, 1997)'
_diffrn_ambient_temperature 173.0(1)
_diffrn_measured_fraction_theta_full 0.977
_diffrn_measured_fraction_theta_max 0.977
_diffrn_measurement_device_type 'Nonius Kappa CCD'
_diffrn_radiation_monochromator graphite
_diffrn_radiation_source 'fine-focus sealed tube'
_diffrn_radiation_type MoK\a
_diffrn_radiation_wavelength 0.71073
_diffrn_reflns_av_R_equivalents 0.0877
_diffrn_reflns_av_sigmaI/netI 0.0736
_diffrn_reflns_limit_h_max 26
_diffrn_reflns_limit_h_min -26
_diffrn_reflns_limit_k_max 31
_diffrn_reflns_limit_k_min -31
_diffrn_reflns_limit_l_max 20
_diffrn_reflns_limit_l_min -21
_diffrn_reflns_number 27871
_diffrn_reflns_theta_full 26.01
_diffrn_reflns_theta_max 26.01
_diffrn_reflns_theta_min 3.60
_exptl_absorpt_coefficient_mu 0.164
_exptl_absorpt_correction_T_max 0.9838
_exptl_absorpt_correction_T_min 0.9525
_exptl_absorpt_correction_type none
_exptl_absorpt_process_details
;
'Blessing, R. H. Acta Crystallogr., Sect A 1995, 51, 33-38'
;
_exptl_crystal_colour colourless
_exptl_crystal_density_diffrn 1.350
_exptl_crystal_density_method 'not measured'
_exptl_crystal_description block
_exptl_crystal_F_000 3520
_exptl_crystal_size_max 0.30
_exptl_crystal_size_mid 0.10
_exptl_crystal_size_min 0.10
_refine_diff_density_max 1.188
_refine_diff_density_min -0.694
_refine_diff_density_rms 0.087
_refine_ls_extinction_coef 0.0012(2)
_refine_ls_extinction_expression Fc^*^=kFc[1+0.001xFc^2^\l^3^/sin(2\q)]^-1/4^
_refine_ls_extinction_method SHELXL
_refine_ls_goodness_of_fit_ref 1.111
_refine_ls_hydrogen_treatment constr
_refine_ls_matrix_type full
_refine_ls_number_parameters 533
_refine_ls_number_reflns 7814
_refine_ls_number_restraints 2
_refine_ls_restrained_S_all 1.111
_refine_ls_R_factor_all 0.1530
_refine_ls_R_factor_gt 0.1021
_refine_ls_shift/su_max 0.000
_refine_ls_shift/su_mean 0.000
_refine_ls_structure_factor_coef Fsqd
_refine_ls_weighting_details 'calc w=1/[\s^2^(Fo^2^)+(0.0693P)^2^+76.5581P] where P=(Fo^2^+2Fc^2^)/3'
_refine_ls_weighting_scheme calc
_refine_ls_wR_factor_gt 0.2296
_refine_ls_wR_factor_ref 0.2541
_reflns_number_gt 5216
_reflns_number_total 7814
_reflns_threshold_expression >2sigma(I)
_cod_data_source_file b609117b.txt
_cod_data_source_block PC1_TriEA
_cod_original_cell_volume 8112.1(6)
_cod_original_sg_symbol_H-M C2/c
_cod_database_code 7052062

loop_
_symmetry_equiv_pos_as_xyz
'x, y, z'
'-x, y, -z+1/2'
'x+1/2, y+1/2, z'
'-x+1/2, y+1/2, -z+1/2'
'-x, -y, -z'
'x, -y, z-1/2'
'-x+1/2, -y+1/2, -z'
'x+1/2, -y+1/2, z-1/2'

loop_
_atom_site_label
_atom_site_type_symbol
_atom_site_fract_x
_atom_site_fract_y
_atom_site_fract_z
_atom_site_U_iso_or_equiv
_atom_site_adp_type
_atom_site_occupancy
_atom_site_symmetry_multiplicity
_atom_site_calc_flag
_atom_site_refinement_flags
_atom_site_disorder_assembly
_atom_site_disorder_group
C1 C 0.2290(3) 0.0374(2) 0.2212(3) 0.0263(12) Uani 1 1 d . . .
C2 C 0.2556(3) 0.02489(19) 0.3088(3) 0.0261(12) Uani 1 1 d . . .
H2 H 0.3068 0.0152 0.3466 0.031 Uiso 1 1 calc R . .
C3 C 0.2111(3) 0.0259(2) 0.3441(3) 0.0267(12) Uani 1 1 d . . .
C4 C 0.1363(3) 0.0409(2) 0.2873(4) 0.0334(13) Uani 1 1 d . . .
C5 C 0.1086(3) 0.0554(2) 0.2016(3) 0.0321(13) Uani 1 1 d . . .
C6 C 0.1536(3) 0.0524(2) 0.1676(3) 0.0290(12) Uani 1 1 d . . .
C7 C 0.2426(3) 0.0119(2) 0.4408(3) 0.0250(11) Uani 1 1 d . . .
H7 H 0.1994 -0.0005 0.4440 0.030 Uiso 1 1 calc R . .
C8 C 0.2741(3) 0.0609(2) 0.4993(3) 0.0229(11) Uani 1 1 d . . .
C9 C 0.3476(3) 0.0773(2) 0.5348(3) 0.0241(11) Uani 1 1 d . . .
H9 H 0.3777 0.0577 0.5205 0.029 Uiso 1 1 calc R . .
C10 C 0.3793(3) 0.1208(2) 0.5900(3) 0.0230(11) Uani 1 1 d . . .
C11 C 0.3337(3) 0.1495(2) 0.6094(3) 0.0251(11) Uani 1 1 d . . .
C12 C 0.2596(3) 0.1353(2) 0.5722(3) 0.0253(11) Uani 1 1 d . . .
C13 C 0.2294(3) 0.0914(2) 0.5183(3) 0.0253(11) Uani 1 1 d . . .
C14 C 0.4593(3) 0.1388(2) 0.6240(3) 0.0259(11) Uani 1 1 d . . .
H14 H 0.4762 0.1601 0.6787 0.031 Uiso 1 1 calc R . .
C15 C 0.4609(3) 0.1762(2) 0.5580(3) 0.0238(11) Uani 1 1 d . . .
C16 C 0.4720(3) 0.1575(2) 0.4930(3) 0.0222(11) Uani 1 1 d . . .
H16 H 0.4769 0.1205 0.4890 0.027 Uiso 1 1 calc R . .
C17 C 0.4762(3) 0.1903(2) 0.4338(3) 0.0234(11) Uani 1 1 d . . .
C18 C 0.4667(3) 0.2445(2) 0.4394(3) 0.0262(11) Uani 1 1 d . . .
C19 C 0.4537(3) 0.2646(2) 0.5010(3) 0.0287(12) Uani 1 1 d . . .
C20 C 0.4517(3) 0.2303(2) 0.5612(3) 0.0278(12) Uani 1 1 d . . .
C21 C 0.4895(3) 0.1679(2) 0.3641(3) 0.0262(12) Uani 1 1 d . . .
H21 H 0.5113 0.1970 0.3473 0.031 Uiso 1 1 calc R . .
C22 C 0.4151(3) 0.1524(2) 0.2803(3) 0.0245(11) Uani 1 1 d . . .
C23 C 0.3817(3) 0.1038(2) 0.2693(3) 0.0239(11) Uani 1 1 d . . .
H23 H 0.4059 0.0792 0.3168 0.029 Uiso 1 1 calc R . .
C24 C 0.3144(3) 0.0886(2) 0.1923(3) 0.0259(12) Uani 1 1 d . . .
C25 C 0.2800(3) 0.1254(2) 0.1238(3) 0.0271(12) Uani 1 1 d . . .
C26 C 0.3113(3) 0.1748(2) 0.1327(3) 0.0281(12) Uani 1 1 d . . .
C27 C 0.3777(3) 0.1885(2) 0.2106(3) 0.0249(11) Uani 1 1 d . . .
C28 C 0.2783(3) 0.0350(2) 0.1838(3) 0.0276(12) Uani 1 1 d . . .
H28 H 0.2444 0.0277 0.1189 0.033 Uiso 1 1 calc R . .
C29 C 0.2991(3) -0.0338(2) 0.4740(4) 0.0335(13) Uani 1 1 d . . .
H29A H 0.3430 -0.0230 0.4731 0.050 Uiso 1 1 calc R . .
H29B H 0.2756 -0.0645 0.4353 0.050 Uiso 1 1 calc R . .
H29C H 0.3148 -0.0430 0.5347 0.050 Uiso 1 1 calc R . .
C30 C 0.5144(3) 0.0934(2) 0.6522(3) 0.0332(13) Uani 1 1 d . . .
H30A H 0.5005 0.0715 0.6005 0.050 Uiso 1 1 calc R . .
H30B H 0.5132 0.0721 0.6969 0.050 Uiso 1 1 calc R . .
H30C H 0.5651 0.1075 0.6774 0.050 Uiso 1 1 calc R . .
C31 C 0.5466(3) 0.1226(2) 0.4007(4) 0.0297(12) Uani 1 1 d . . .
H31A H 0.5270 0.0932 0.4178 0.045 Uiso 1 1 calc R . .
H31B H 0.5939 0.1349 0.4527 0.045 Uiso 1 1 calc R . .
H31C H 0.5552 0.1108 0.3550 0.045 Uiso 1 1 calc R . .
C32 C 0.3361(3) -0.0098(2) 0.2230(4) 0.0328(13) Uani 1 1 d . . .
H32A H 0.3631 -0.0111 0.1929 0.049 Uiso 1 1 calc R . .
H32B H 0.3103 -0.0435 0.2148 0.049 Uiso 1 1 calc R . .
H32C H 0.3718 -0.0035 0.2865 0.049 Uiso 1 1 calc R . .
O4 O 0.0882(3) 0.0410(2) 0.3178(3) 0.0534(13) Uani 1 1 d . . .
H4 H 0.0912 0.0119 0.3420 0.080 Uiso 1 1 calc R . .
O5 O 0.0343(2) 0.07045(18) 0.1432(3) 0.0427(11) Uani 1 1 d D . .
H5 H 0.0220 0.0924 0.1681 0.064 Uiso 1 1 calc R . .
O6 O 0.1241(2) 0.06362(18) 0.0793(2) 0.0418(11) Uani 1 1 d . . .
H6 H 0.0803 0.0753 0.0561 0.063 Uiso 1 1 calc RD . .
O11 O 0.3583(2) 0.19280(15) 0.6653(3) 0.0334(9) Uani 1 1 d . . .
H11 H 0.3879 0.2106 0.6579 0.050 Uiso 1 1 calc R . .
O12 O 0.2165(2) 0.16679(16) 0.5914(3) 0.0372(10) Uani 1 1 d . . .
H12 H 0.1719 0.1561 0.5625 0.056 Uiso 1 1 calc R . .
O13 O 0.1554(2) 0.08076(17) 0.4867(3) 0.0381(10) Uani 1 1 d . . .
H13 H 0.1336 0.0700 0.4341 0.057 Uiso 1 1 calc R . .
O18 O 0.4698(2) 0.28120(15) 0.3842(3) 0.0401(10) Uani 1 1 d . . .
H18 H 0.4495 0.2686 0.3329 0.060 Uiso 1 1 calc R . .
O19 O 0.4422(2) 0.31727(14) 0.5084(3) 0.0375(10) Uani 1 1 d . . .
H19 H 0.4530 0.3352 0.4774 0.056 Uiso 1 1 calc R . .
O20 O 0.4410(2) 0.24983(16) 0.6252(3) 0.0376(10) Uani 1 1 d . . .
H20 H 0.4538 0.2817 0.6346 0.056 Uiso 1 1 calc R . .
O25 O 0.2150(2) 0.11530(18) 0.0435(2) 0.0412(11) Uani 1 1 d . . .
H25 H 0.1838 0.1007 0.0519 0.062 Uiso 1 1 calc R . .
O26 O 0.2779(2) 0.21267(15) 0.0677(2) 0.0370(10) Uani 1 1 d . . .
H26 H 0.2374 0.2009 0.0245 0.056 Uiso 1 1 calc R . .
O27 O 0.4078(2) 0.23830(15) 0.2209(2) 0.0352(9) Uani 1 1 d . . .
H27 H 0.3776 0.2573 0.1776 0.053 Uiso 1 1 calc R . .
Cl1 Cl 0.5000 0.34603(8) 0.7500 0.0405(5) Uani 1 2 d S . .
N50 N 0.2151(2) 0.25282(17) 0.2638(3) 0.0240(9) Uani 1 1 d . . .
H50X H 0.2093 0.2757 0.3003 0.029 Uiso 1 1 calc R . .
C50 C 0.1381(3) 0.2326(2) 0.1959(4) 0.0324(13) Uani 1 1 d . . .
H50A H 0.1052 0.2629 0.1627 0.039 Uiso 1 1 calc R . .
H50B H 0.1170 0.2147 0.2267 0.039 Uiso 1 1 calc R . .
C51 C 0.1381(4) 0.1944(3) 0.1310(4) 0.0498(18) Uani 1 1 d . . .
H51A H 0.1541 0.2129 0.0960 0.075 Uiso 1 1 calc R . .
H51B H 0.0874 0.1803 0.0913 0.075 Uiso 1 1 calc R . .
H51C H 0.1728 0.1654 0.1637 0.075 Uiso 1 1 calc R . .
C52 C 0.2677(3) 0.2103(2) 0.3227(4) 0.0349(13) Uani 1 1 d . . .
H52A H 0.3165 0.2264 0.3673 0.042 Uiso 1 1 calc R . .
H52B H 0.2763 0.1855 0.2866 0.042 Uiso 1 1 calc R . .
C53 C 0.2383(4) 0.1799(3) 0.3702(5) 0.058(2) Uani 1 1 d . . .
H53A H 0.2201 0.2047 0.3964 0.088 Uiso 1 1 calc R . .
H53B H 0.2786 0.1583 0.4172 0.088 Uiso 1 1 calc R . .
H53C H 0.1969 0.1570 0.3279 0.088 Uiso 1 1 calc R . .
C54 C 0.2503(4) 0.2846(2) 0.2248(4) 0.0399(14) Uani 1 1 d . . .
H54A H 0.3015 0.2952 0.2729 0.048 Uiso 1 1 calc R . .
H54B H 0.2547 0.2622 0.1827 0.048 Uiso 1 1 calc R . .
C55 C 0.2059(5) 0.3333(3) 0.1772(6) 0.069(2) Uani 1 1 d . . .
H55A H 0.1599 0.3231 0.1214 0.104 Uiso 1 1 calc R . .
H55B H 0.2361 0.3563 0.1645 0.104 Uiso 1 1 calc R . .
H55C H 0.1929 0.3522 0.2146 0.104 Uiso 1 1 calc R . .
O50 O -0.0070(3) 0.10455(19) -0.0502(3) 0.0304(11) Uiso 0.75 1 d P A 1
H50 H 0.0109 0.1110 -0.0810 0.046 Uiso 0.75 1 calc PR A 1
O50B O -0.0493(11) 0.0942(8) -0.0329(12) 0.054(5) Uiso 0.25 1 d P A 2
H50C H -0.0291 0.0769 0.0146 0.082 Uiso 0.25 1 calc PRD A 2
C56 C -0.0627(4) 0.0656(3) -0.0922(5) 0.061(2) Uiso 1 1 d . . .
H56A H -0.0798 0.0549 -0.0529 0.074 Uiso 0.75 1 calc PR A 1
H56B H -0.0419 0.0341 -0.1041 0.074 Uiso 0.75 1 calc PR A 1
H56C H -0.0749 0.0300 -0.0810 0.074 Uiso 0.25 1 calc PR A 2
H56D H -0.0181 0.0627 -0.0962 0.074 Uiso 0.25 1 calc PR A 2
C57 C -0.1270(7) 0.0865(5) -0.1767(8) 0.112(4) Uiso 1 1 d . A .
H57A H -0.1475 0.1177 -0.1646 0.169 Uiso 1 1 calc R . .
H57B H -0.1660 0.0594 -0.2055 0.169 Uiso 1 1 calc R . .
H57C H -0.1101 0.0964 -0.2159 0.169 Uiso 1 1 calc R . .
O51 O 0.3790(3) 0.3011(2) 0.0861(4) 0.0540(15) Uani 0.50 1 d P B 1
H51 H 0.4235 0.3091 0.1043 0.081 Uiso 0.50 1 calc PR B 1
C58 C 0.3490(6) 0.3388(3) 0.1270(5) 0.113(3) Uani 0.50 1 d P B 1
H58A H 0.3400 0.3192 0.1673 0.170 Uiso 0.50 1 calc PR B 1
H58B H 0.3020 0.3548 0.0797 0.170 Uiso 0.50 1 calc PR B 1
H58C H 0.3861 0.3667 0.1601 0.170 Uiso 0.50 1 calc PR B 1
C58B C 0.3790(3) 0.3011(2) 0.0861(4) 0.0540(15) Uani 0.50 1 d P C 2
H58D H 0.3921 0.3213 0.0498 0.081 Uiso 0.50 1 calc PR C 2
H58E H 0.3402 0.2751 0.0489 0.081 Uiso 0.50 1 calc PR C 2
H58F H 0.4236 0.2829 0.1336 0.081 Uiso 0.50 1 calc PR C 2
O51B O 0.3490(6) 0.3388(3) 0.1270(5) 0.113(3) Uani 0.50 1 d P C 2
H51D H 0.3182 0.3599 0.0880 0.170 Uiso 0.50 1 calc PR C 2
Cl2 Cl 0.4304(2) 0.41572(18) 0.1544(2) 0.0712(12) Uani 0.50 1 d P . .

loop_
_atom_site_aniso_label
_atom_site_aniso_U_11
_atom_site_aniso_U_22
_atom_site_aniso_U_33
_atom_site_aniso_U_23
_atom_site_aniso_U_13
_atom_site_aniso_U_12
C1 0.036(3) 0.020(3) 0.021(3) -0.001(2) 0.015(2) 0.000(2)
C2 0.034(3) 0.021(3) 0.023(3) 0.000(2) 0.015(2) 0.004(2)
C3 0.033(3) 0.021(3) 0.021(3) -0.001(2) 0.012(2) 0.005(2)
C4 0.036(3) 0.036(3) 0.030(3) 0.000(2) 0.020(3) 0.010(3)
C5 0.030(3) 0.033(3) 0.028(3) -0.004(2) 0.012(2) 0.005(2)
C6 0.039(3) 0.027(3) 0.019(3) -0.002(2) 0.014(2) 0.000(2)
C7 0.030(3) 0.026(3) 0.022(3) 0.003(2) 0.016(2) 0.007(2)
C8 0.027(3) 0.025(3) 0.019(2) 0.007(2) 0.014(2) 0.006(2)
C9 0.033(3) 0.025(3) 0.023(3) 0.007(2) 0.020(2) 0.014(2)
C10 0.026(3) 0.027(3) 0.017(2) 0.005(2) 0.013(2) 0.010(2)
C11 0.028(3) 0.025(3) 0.028(3) 0.003(2) 0.019(2) 0.007(2)
C12 0.026(3) 0.027(3) 0.030(3) 0.001(2) 0.020(2) 0.007(2)
C13 0.027(3) 0.031(3) 0.024(3) 0.007(2) 0.017(2) 0.008(2)
C14 0.025(3) 0.031(3) 0.023(3) 0.001(2) 0.014(2) 0.009(2)
C15 0.015(2) 0.031(3) 0.020(2) -0.001(2) 0.006(2) 0.002(2)
C16 0.022(2) 0.023(3) 0.021(2) 0.002(2) 0.012(2) 0.004(2)
C17 0.017(2) 0.025(3) 0.024(3) 0.004(2) 0.009(2) 0.006(2)
C18 0.018(3) 0.025(3) 0.027(3) 0.005(2) 0.007(2) 0.000(2)
C19 0.017(3) 0.025(3) 0.033(3) -0.002(2) 0.007(2) 0.003(2)
C20 0.018(3) 0.034(3) 0.030(3) -0.009(2) 0.012(2) 0.000(2)
C21 0.026(3) 0.028(3) 0.028(3) 0.010(2) 0.017(2) 0.010(2)
C22 0.026(3) 0.034(3) 0.021(3) 0.011(2) 0.017(2) 0.015(2)
C23 0.029(3) 0.026(3) 0.019(2) 0.007(2) 0.015(2) 0.012(2)
C24 0.029(3) 0.034(3) 0.019(3) 0.003(2) 0.016(2) 0.007(2)
C25 0.027(3) 0.040(3) 0.016(3) 0.004(2) 0.013(2) 0.013(2)
C26 0.031(3) 0.036(3) 0.024(3) 0.015(2) 0.020(2) 0.018(2)
C27 0.029(3) 0.026(3) 0.026(3) 0.007(2) 0.019(2) 0.009(2)
C28 0.040(3) 0.027(3) 0.017(3) 0.001(2) 0.016(2) 0.006(2)
C29 0.046(3) 0.027(3) 0.032(3) 0.007(2) 0.024(3) 0.010(3)
C30 0.030(3) 0.050(4) 0.020(3) 0.008(2) 0.013(2) 0.015(3)
C31 0.026(3) 0.037(3) 0.031(3) 0.010(2) 0.018(2) 0.011(2)
C32 0.041(3) 0.029(3) 0.029(3) 0.001(2) 0.019(3) 0.011(3)
O4 0.050(3) 0.083(4) 0.039(3) 0.012(2) 0.032(2) 0.027(3)
O5 0.034(2) 0.053(3) 0.030(2) -0.0071(19) 0.0107(18) 0.007(2)
O6 0.045(3) 0.054(3) 0.020(2) 0.0043(18) 0.0134(18) 0.010(2)
O11 0.037(2) 0.034(2) 0.040(2) -0.0142(17) 0.0280(19) -0.0048(17)
O12 0.027(2) 0.042(2) 0.050(2) -0.0160(19) 0.025(2) 0.0010(18)
O13 0.031(2) 0.044(3) 0.048(3) -0.009(2) 0.028(2) -0.0022(18)
O18 0.049(3) 0.026(2) 0.037(2) 0.0072(17) 0.017(2) -0.0002(18)
O19 0.034(2) 0.022(2) 0.048(3) -0.0033(17) 0.0174(19) 0.0038(17)
O20 0.045(2) 0.030(2) 0.050(2) -0.0149(18) 0.034(2) -0.0058(19)
O25 0.034(2) 0.061(3) 0.0173(19) 0.0038(18) 0.0062(17) 0.013(2)
O26 0.039(2) 0.037(2) 0.026(2) 0.0168(17) 0.0122(18) 0.0101(18)
O27 0.038(2) 0.036(2) 0.033(2) 0.0194(17) 0.0197(18) 0.0108(18)
Cl1 0.0489(13) 0.0282(11) 0.0380(11) 0.000 0.0194(10) 0.000
N50 0.023(2) 0.029(2) 0.021(2) -0.0007(17) 0.0128(18) 0.0028(18)
C50 0.022(3) 0.036(3) 0.034(3) -0.004(2) 0.012(2) 0.004(2)
C51 0.033(3) 0.054(4) 0.045(4) -0.022(3) 0.010(3) 0.004(3)
C52 0.028(3) 0.037(3) 0.027(3) 0.000(2) 0.007(2) 0.007(2)
C53 0.059(4) 0.056(5) 0.047(4) 0.026(3) 0.020(3) 0.006(4)
C54 0.050(4) 0.037(3) 0.044(4) 0.000(3) 0.033(3) -0.004(3)
C55 0.083(6) 0.051(5) 0.077(5) 0.032(4) 0.046(5) 0.007(4)
O51 0.047(3) 0.059(4) 0.050(3) 0.015(3) 0.022(3) 0.001(3)
C58 0.177(9) 0.076(5) 0.049(4) 0.018(4) 0.036(5) 0.001(6)
C58B 0.047(3) 0.059(4) 0.050(3) 0.015(3) 0.022(3) 0.001(3)
O51B 0.177(9) 0.076(5) 0.049(4) 0.018(4) 0.036(5) 0.001(6)
Cl2 0.070(3) 0.089(3) 0.049(2) -0.0061(19) 0.0281(19) -0.020(2)

loop_
_atom_type_symbol
_atom_type_description
_atom_type_scat_dispersion_real
_atom_type_scat_dispersion_imag
_atom_type_scat_source
C C 0.0033 0.0016 'International Tables Vol C Tables 4.2.6.8 and 6.1.1.4'
H H 0.0000 0.0000 'International Tables Vol C Tables 4.2.6.8 and 6.1.1.4'
Cl Cl 0.1484 0.1585 'International Tables Vol C Tables 4.2.6.8 and 6.1.1.4'
N N 0.0061 0.0033 'International Tables Vol C Tables 4.2.6.8 and 6.1.1.4'
O O 0.0106 0.0060 'International Tables Vol C Tables 4.2.6.8 and 6.1.1.4'

loop_
_geom_angle_atom_site_label_1
_geom_angle_atom_site_label_2
_geom_angle_atom_site_label_3
_geom_angle
_geom_angle_site_symmetry_1
_geom_angle_site_symmetry_3
_geom_angle_publ_flag
C2 C1 C6 116.8(5) . . ?
C2 C1 C28 122.5(5) . . ?
C6 C1 C28 120.7(4) . . ?
C1 C2 C3 123.5(5) . . ?
C2 C3 C4 117.0(5) . . ?
C2 C3 C7 121.8(5) . . ?
C4 C3 C7 121.1(5) . . ?
C5 C4 C3 121.3(5) . . ?
C5 C4 O4 118.8(5) . . ?
C3 C4 O4 119.9(5) . . ?
C4 C5 C6 120.2(5) . . ?
C4 C5 O5 122.8(5) . . ?
C6 C5 O5 117.0(5) . . ?
O6 C6 C5 120.1(5) . . ?
O6 C6 C1 118.8(5) . . ?
C5 C6 C1 121.0(5) . . ?
C3 C7 C8 110.5(4) . . ?
C3 C7 C29 112.6(4) . . ?
C8 C7 C29 112.9(4) . . ?
C9 C8 C13 117.6(5) . . ?
C9 C8 C7 121.5(4) . . ?
C13 C8 C7 120.9(5) . . ?
C10 C9 C8 123.6(5) . . ?
C9 C10 C11 117.2(5) . . ?
C9 C10 C14 121.7(4) . . ?
C11 C10 C14 121.0(5) . . ?
C12 C11 O11 116.1(4) . . ?
C12 C11 C10 120.3(5) . . ?
O11 C11 C10 123.6(5) . . ?
C11 C12 C13 121.4(4) . . ?
C11 C12 O12 117.4(4) . . ?
C13 C12 O12 121.2(5) . . ?
O13 C13 C12 115.9(4) . . ?
O13 C13 C8 124.4(5) . . ?
C12 C13 C8 119.7(5) . . ?
C30 C14 C10 113.2(5) . . ?
C30 C14 C15 113.0(4) . . ?
C10 C14 C15 111.2(4) . . ?
C20 C15 C16 117.5(5) . . ?
C20 C15 C14 121.0(4) . . ?
C16 C15 C14 121.5(5) . . ?
C17 C16 C15 123.2(5) . . ?
C16 C17 C18 117.5(5) . . ?
C16 C17 C21 121.4(4) . . ?
C18 C17 C21 121.2(4) . . ?
C19 C18 O18 115.8(5) . . ?
C19 C18 C17 121.3(5) . . ?
O18 C18 C17 122.9(5) . . ?
C18 C19 O19 124.0(5) . . ?
C18 C19 C20 119.5(5) . . ?
O19 C19 C20 116.5(5) . . ?
O20 C20 C15 118.7(5) . . ?
O20 C20 C19 120.3(5) . . ?
C15 C20 C19 121.0(5) . . ?
C22 C21 C31 112.5(4) . . ?
C22 C21 C17 110.4(4) . . ?
C31 C21 C17 112.3(4) . . ?
C23 C22 C27 117.3(5) . . ?
C23 C22 C21 123.1(4) . . ?
C27 C22 C21 119.6(5) . . ?
C22 C23 C24 123.8(4) . . ?
C25 C24 C23 117.0(5) . . ?
C25 C24 C28 120.9(5) . . ?
C23 C24 C28 122.2(4) . . ?
O25 C25 C26 115.7(5) . . ?
O25 C25 C24 123.3(5) . . ?
C26 C25 C24 121.0(5) . . ?
O26 C26 C25 122.7(5) . . ?
O26 C26 C27 117.1(5) . . ?
C25 C26 C27 120.2(4) . . ?
O27 C27 C26 120.4(4) . . ?
O27 C27 C22 118.8(5) . . ?
C26 C27 C22 120.8(5) . . ?
C1 C28 C24 110.5(4) . . ?
C1 C28 C32 113.4(4) . . ?
C24 C28 C32 112.3(5) . . ?
C52 N50 C50 113.1(4) . . ?
C52 N50 C54 110.2(4) . . ?
C50 N50 C54 113.6(4) . . ?
N50 C50 C51 112.8(4) . . ?
N50 C52 C53 112.8(5) . . ?
C55 C54 N50 112.8(5) . . ?
O50B C56 O50 50.8(10) . . ?
O50B C56 C57 109.8(12) . . ?
O50 C56 C57 109.7(7) . . ?

loop_
_geom_bond_atom_site_label_1
_geom_bond_atom_site_label_2
_geom_bond_distance
_geom_bond_site_symmetry_2
_geom_bond_publ_flag
C1 C2 1.388(7) . ?
C1 C6 1.400(8) . ?
C1 C28 1.521(7) . ?
C2 C3 1.395(7) . ?
C3 C4 1.396(7) . ?
C3 C7 1.525(7) . ?
C4 C5 1.367(8) . ?
C4 O4 1.397(7) . ?
C5 C6 1.388(8) . ?
C5 O5 1.391(6) . ?
C6 O6 1.381(6) . ?
C7 C8 1.528(7) . ?
C7 C29 1.535(7) . ?
C8 C9 1.389(7) . ?
C8 C13 1.400(7) . ?
C9 C10 1.388(7) . ?
C10 C11 1.397(7) . ?
C10 C14 1.530(7) . ?
C11 C12 1.381(7) . ?
C11 O11 1.384(6) . ?
C12 C13 1.383(7) . ?
C12 O12 1.391(6) . ?
C13 O13 1.377(6) . ?
C14 C30 1.518(7) . ?
C14 C15 1.532(7) . ?
C15 C20 1.390(7) . ?
C15 C16 1.393(7) . ?
C16 C17 1.389(7) . ?
C17 C18 1.401(7) . ?
C17 C21 1.534(7) . ?
C18 C19 1.376(7) . ?
C18 O18 1.386(6) . ?
C19 O19 1.376(6) . ?
C19 C20 1.406(8) . ?
C20 O20 1.378(6) . ?
C21 C22 1.527(7) . ?
C21 C31 1.534(7) . ?
C22 C23 1.380(7) . ?
C22 C27 1.398(7) . ?
C23 C24 1.399(7) . ?
C24 C25 1.393(7) . ?
C24 C28 1.525(8) . ?
C25 O25 1.374(6) . ?
C25 C26 1.386(8) . ?
C26 O26 1.374(6) . ?
C26 C27 1.387(7) . ?
C27 O27 1.381(6) . ?
C28 C32 1.534(7) . ?
N50 C52 1.498(7) . ?
N50 C50 1.502(6) . ?
N50 C54 1.506(7) . ?
C50 C51 1.515(8) . ?
C52 C53 1.512(9) . ?
C54 C55 1.505(9) . ?
O50 C56 1.405(9) . ?
O50B C56 1.186(19) . ?
C56 C57 1.483(13) . ?
O51 C58 1.538(11) . ?

loop_
_geom_hbond_atom_site_label_D
_geom_hbond_atom_site_label_H
_geom_hbond_atom_site_label_A
_geom_hbond_distance_DH
_geom_hbond_distance_HA
_geom_hbond_distance_DA
_geom_hbond_angle_DHA
_geom_hbond_site_symmetry_A
O4 H4 Cl2 0.84 2.49 3.272(7) 155.5 4_545
O5 H5 Cl1 0.84 2.36 3.195(4) 174.3 7_556
O6 H6 O50 0.84 1.95 2.683(6) 146.1 .
O6 H6 O5 0.84 2.25 2.711(6) 114.6 .
O6 H6 O50B 0.84 2.36 3.19(2) 167.6 .
O11 H11 O20 0.84 1.82 2.658(5) 171.7 .
O12 H12 O19 0.84 2.14 2.858(5) 142.8 7_556
O12 H12 O13 0.84 2.26 2.706(6) 113.6 .
O13 H13 O4 0.84 1.91 2.748(6) 175.8 .
O18 H18 O27 0.84 1.87 2.705(6) 177.5 .
O19 H19 O50B 0.84 1.80 2.401(19) 127.2 8_556
O19 H19 O50 0.84 1.94 2.726(6) 155.5 8_556
O19 H19 O18 0.84 2.33 2.751(6) 111.2 .
O20 H20 Cl1 0.84 2.39 3.080(4) 140.1 .
O25 H25 O6 0.84 1.85 2.684(6) 173.5 .
O26 H26 O51 0.84 2.17 2.975(7) 159.6 7
O26 H26 O25 0.84 2.29 2.726(6) 113.0 .
O26 H26 O51B 0.84 2.52 3.310(9) 156.7 7
O27 H27 O51 0.84 2.00 2.675(6) 137.3 .
O27 H27 O51B 0.84 2.21 2.934(8) 144.9 .
O27 H27 O26 0.84 2.26 2.713(5) 113.9 .
N50 H50X O11 0.93 2.01 2.846(5) 148.4 7_556
N50 H50X O12 0.93 2.25 2.986(6) 135.6 7_556
O50 H50 Cl2 0.84 2.35 3.115(7) 151.6 7
O50B H50C O5 0.84 1.95 2.724(19) 152.9 .
O51 H51 O18 0.84 2.27 2.999(7) 144.7 2_655
Cl2 H58C O51 1.60 2.08 3.111(8) 115.0 .
O51B H51D O25 0.84 2.16 2.838(8) 137.8 7

loop_
_geom_torsion_atom_site_label_1
_geom_torsion_atom_site_label_2
_geom_torsion_atom_site_label_3
_geom_torsion_atom_site_label_4
_geom_torsion
_geom_torsion_site_symmetry_1
_geom_torsion_site_symmetry_2
_geom_torsion_site_symmetry_3
_geom_torsion_site_symmetry_4
_geom_torsion_publ_flag
C6 C1 C2 C3 1.0(8) . . . . ?
C28 C1 C2 C3 -178.9(5) . . . . ?
C1 C2 C3 C4 -0.7(8) . . . . ?
C1 C2 C3 C7 180.0(5) . . . . ?
C2 C3 C4 C5 -1.9(8) . . . . ?
C7 C3 C4 C5 177.5(5) . . . . ?
C2 C3 C4 O4 177.9(5) . . . . ?
C7 C3 C4 O4 -2.7(8) . . . . ?
C3 C4 C5 C6 4.0(9) . . . . ?
O4 C4 C5 C6 -175.8(5) . . . . ?
C3 C4 C5 O5 179.9(5) . . . . ?
O4 C4 C5 O5 0.1(9) . . . . ?
C4 C5 C6 O6 175.6(5) . . . . ?
O5 C5 C6 O6 -0.5(8) . . . . ?
C4 C5 C6 C1 -3.6(8) . . . . ?
O5 C5 C6 C1 -179.7(5) . . . . ?
C2 C1 C6 O6 -178.1(5) . . . . ?
C28 C1 C6 O6 1.9(8) . . . . ?
C2 C1 C6 C5 1.1(8) . . . . ?
C28 C1 C6 C5 -179.0(5) . . . . ?
C2 C3 C7 C8 89.4(6) . . . . ?
C4 C3 C7 C8 -90.0(6) . . . . ?
C2 C3 C7 C29 -37.9(7) . . . . ?
C4 C3 C7 C29 142.8(5) . . . . ?
C3 C7 C8 C9 -87.0(5) . . . . ?
C29 C7 C8 C9 40.1(6) . . . . ?
C3 C7 C8 C13 92.3(5) . . . . ?
C29 C7 C8 C13 -140.6(5) . . . . ?
C13 C8 C9 C10 2.3(7) . . . . ?
C7 C8 C9 C10 -178.4(4) . . . . ?
C8 C9 C10 C11 -0.6(7) . . . . ?
C8 C9 C10 C14 -177.2(4) . . . . ?
C9 C10 C11 C12 -2.0(7) . . . . ?
C14 C10 C11 C12 174.6(4) . . . . ?
C9 C10 C11 O11 178.2(4) . . . . ?
C14 C10 C11 O11 -5.2(7) . . . . ?
O11 C11 C12 C13 -177.3(5) . . . . ?
C10 C11 C12 C13 2.8(8) . . . . ?
O11 C11 C12 O12 2.5(7) . . . . ?
C10 C11 C12 O12 -177.3(4) . . . . ?
C11 C12 C13 O13 178.7(5) . . . . ?
O12 C12 C13 O13 -1.1(7) . . . . ?
C11 C12 C13 C8 -1.1(7) . . . . ?
O12 C12 C13 C8 179.1(4) . . . . ?
C9 C8 C13 O13 178.8(4) . . . . ?
C7 C8 C13 O13 -0.5(7) . . . . ?
C9 C8 C13 C12 -1.4(7) . . . . ?
C7 C8 C13 C12 179.2(4) . . . . ?
C9 C10 C14 C30 -41.7(6) . . . . ?
C11 C10 C14 C30 141.9(5) . . . . ?
C9 C10 C14 C15 86.7(6) . . . . ?
C11 C10 C14 C15 -89.7(5) . . . . ?
C30 C14 C15 C20 -143.2(5) . . . . ?
C10 C14 C15 C20 88.2(5) . . . . ?
C30 C14 C15 C16 36.3(7) . . . . ?
C10 C14 C15 C16 -92.3(5) . . . . ?
C20 C15 C16 C17 1.7(7) . . . . ?
C14 C15 C16 C17 -177.8(4) . . . . ?
C15 C16 C17 C18 -1.7(7) . . . . ?
C15 C16 C17 C21 179.2(4) . . . . ?
C16 C17 C18 C19 0.0(7) . . . . ?
C21 C17 C18 C19 179.1(5) . . . . ?
C16 C17 C18 O18 179.9(4) . . . . ?
C21 C17 C18 O18 -1.0(7) . . . . ?
O18 C18 C19 O19 1.7(7) . . . . ?
C17 C18 C19 O19 -178.4(5) . . . . ?
O18 C18 C19 C20 -178.3(4) . . . . ?
C17 C18 C19 C20 1.6(7) . . . . ?
C16 C15 C20 O20 -179.7(4) . . . . ?
C14 C15 C20 O20 -0.1(7) . . . . ?
C16 C15 C20 C19 0.0(7) . . . . ?
C14 C15 C20 C19 179.5(4) . . . . ?
C18 C19 C20 O20 178.1(5) . . . . ?
O19 C19 C20 O20 -2.0(7) . . . . ?
C18 C19 C20 C15 -1.6(7) . . . . ?
O19 C19 C20 C15 178.4(4) . . . . ?
C16 C17 C21 C22 86.9(5) . . . . ?
C18 C17 C21 C22 -92.2(6) . . . . ?
C16 C17 C21 C31 -39.6(7) . . . . ?
C18 C17 C21 C31 141.3(5) . . . . ?
C31 C21 C22 C23 40.1(6) . . . . ?
C17 C21 C22 C23 -86.2(6) . . . . ?
C31 C21 C22 C27 -140.2(5) . . . . ?
C17 C21 C22 C27 93.5(5) . . . . ?
C27 C22 C23 C24 1.6(7) . . . . ?
C21 C22 C23 C24 -178.6(5) . . . . ?
C22 C23 C24 C25 -0.2(7) . . . . ?
C22 C23 C24 C28 -178.3(5) . . . . ?
C23 C24 C25 O25 178.0(5) . . . . ?
C28 C24 C25 O25 -3.9(7) . . . . ?
C23 C24 C25 C26 -0.6(7) . . . . ?
C28 C24 C25 C26 177.5(5) . . . . ?
O25 C25 C26 O26 3.3(7) . . . . ?
C24 C25 C26 O26 -178.0(5) . . . . ?
O25 C25 C26 C27 -178.8(4) . . . . ?
C24 C25 C26 C27 -0.1(7) . . . . ?
O26 C26 C27 O27 0.1(7) . . . . ?
C25 C26 C27 O27 -177.9(4) . . . . ?
O26 C26 C27 C22 179.7(4) . . . . ?
C25 C26 C27 C22 1.6(7) . . . . ?
C23 C22 C27 O27 177.2(4) . . . . ?
C21 C22 C27 O27 -2.5(7) . . . . ?
C23 C22 C27 C26 -2.3(7) . . . . ?
C21 C22 C27 C26 177.9(4) . . . . ?
C2 C1 C28 C24 -92.0(6) . . . . ?
C6 C1 C28 C24 88.1(6) . . . . ?
C2 C1 C28 C32 35.1(7) . . . . ?
C6 C1 C28 C32 -144.8(5) . . . . ?
C25 C24 C28 C1 -92.0(5) . . . . ?
C23 C24 C28 C1 86.0(6) . . . . ?
C25 C24 C28 C32 140.4(5) . . . . ?
C23 C24 C28 C32 -41.6(6) . . . . ?
C52 N50 C50 C51 -63.4(6) . . . . ?
C54 N50 C50 C51 63.3(6) . . . . ?
C50 N50 C52 C53 -56.5(6) . . . . ?
C54 N50 C52 C53 175.1(5) . . . . ?
C52 N50 C54 C55 -170.5(6) . . . . ?
C50 N50 C54 C55 61.3(7) . . . . ?
